data_4108252
loop_
_publ_author_name
'Vincent C\'esar'
'No\"el Lugan'
'Guy Lavigne'

_publ_contact_author 'Lugan, N.'
_publ_contact_author_email lugan@lcc-toulouse.fr
_publ_section_title
;
 A Stable Anionic N-Heterocyclic Carbene and Its Zwitterionic Complexes
;
_journal_name_full 'Journal of the American Chemical Society'
_journal_page_first 11286
_journal_page_last 11287
_journal_paper_doi 10.1021/ja804296t
_journal_volume 130
_journal_year 2008
_chemical_formula_moiety 'C31 H37 N2 O2 Rh'
_chemical_formula_sum 'C31 H37 N2 O2 Rh'
_chemical_formula_weight 572.54
_chemical_name_systematic
;
 ?
;
_space_group_IT_number 2
_symmetry_cell_setting triclinic
_symmetry_Int_Tables_number 2
_symmetry_space_group_name_Hall '-P 1'
_symmetry_space_group_name_H-M 'P -1'
_atom_sites_solution_hydrogens geom
_atom_sites_solution_primary direct
_atom_sites_solution_secondary difmap
_audit_creation_date 2008-02-17T11:35:53-00:00
_audit_creation_method 'WinGX routine CIF_UPDATE'
_cell_angle_alpha 71.898(2)
_cell_angle_beta 80.947(3)
_cell_angle_gamma 76.125(2)
_cell_formula_units_Z 2
_cell_length_a 10.1885(5)
_cell_length_b 10.3875(4)
_cell_length_c 13.9142(6)
_cell_measurement_reflns_used 9250
_cell_measurement_temperature 180(2)
_cell_measurement_theta_max 40.12
_cell_measurement_theta_min 2.63
_cell_measurement_wavelength 0.71073
_cell_volume 1353.37(10)
_computing_structure_refinement 'SHELXL-97 (Sheldrick, 1997)'
_diffrn_ambient_temperature 180(2)
_diffrn_measured_fraction_theta_full 0.998
_diffrn_measured_fraction_theta_max 0.998
_diffrn_measurement_device_type 'Bruker APEX II'
_diffrn_measurement_method 'phi and omega scans'
_diffrn_radiation_monochromator graphite
_diffrn_radiation_probe x-ray
_diffrn_radiation_type MoK\a
_diffrn_radiation_wavelength 0.71073
_diffrn_reflns_av_R_equivalents 0.0643
_diffrn_reflns_av_unetI/netI 0.0292
_diffrn_reflns_limit_h_max 14
_diffrn_reflns_limit_h_min -14
_diffrn_reflns_limit_k_max 14
_diffrn_reflns_limit_k_min -14
_diffrn_reflns_limit_l_max 19
_diffrn_reflns_limit_l_min -19
_diffrn_reflns_number 87828
_diffrn_reflns_theta_full 29.89
_diffrn_reflns_theta_max 29.89
_diffrn_reflns_theta_min 2.63
_diffrn_standards_decay_% 0
_diffrn_standards_interval_count 0
_diffrn_standards_number 0
_exptl_absorpt_coefficient_mu 0.661
_exptl_absorpt_correction_T_max 0.905
_exptl_absorpt_correction_T_min 0.690
_exptl_absorpt_correction_type multi-scan
_exptl_absorpt_process_details
;
'SADABS, Sheldrick, Bruker, 2000'
;
_exptl_crystal_colour orange
_exptl_crystal_density_diffrn 1.405
_exptl_crystal_description needle
_exptl_crystal_F_000 596
_exptl_crystal_size_max 0.50
_exptl_crystal_size_mid 0.15
_exptl_crystal_size_min 0.15
_refine_diff_density_max 1.32
_refine_diff_density_min -1.139
_refine_diff_density_rms 0.09
_refine_ls_extinction_method none
_refine_ls_goodness_of_fit_ref 1.044
_refine_ls_hydrogen_treatment riding
_refine_ls_matrix_type full
_refine_ls_number_parameters 332
_refine_ls_number_reflns 7813
_refine_ls_number_restraints 0
_refine_ls_restrained_S_all 1.044
_refine_ls_R_factor_all 0.037
_refine_ls_R_factor_gt 0.0315
_refine_ls_shift/su_max 0.005
_refine_ls_shift/su_mean 0
_refine_ls_structure_factor_coef Fsqd
_refine_ls_weighting_details 'calc w=1/[\s^2^(Fo^2^)+(0.0475P)^2^+1.1682P] where P=(Fo^2^+2Fc^2^)/3'
_refine_ls_weighting_scheme calc
_refine_ls_wR_factor_gt 0.0808
_refine_ls_wR_factor_ref 0.0874
_reflns_number_gt 7116
_reflns_number_total 7813
_reflns_threshold_expression >2sigma(I)
_cod_data_source_file ja804296t-file006.cif
_cod_data_source_block complex_3a
_cod_database_code 4108252

loop_
_symmetry_equiv_pos_as_xyz
'x, y, z'
'-x, -y, -z'

loop_
_atom_site_label
_atom_site_type_symbol
_atom_site_fract_x
_atom_site_fract_y
_atom_site_fract_z
_atom_site_U_iso_or_equiv
_atom_site_adp_type
_atom_site_occupancy
_atom_site_symmetry_multiplicity
_atom_site_calc_flag
_atom_site_refinement_flags
C1 C 0.26222(17) 0.84951(16) 0.25458(13) 0.0153(3) Uani 1 1 d .
C2 C 0.28665(19) 0.59821(17) 0.27454(13) 0.0178(3) Uani 1 1 d .
C3 C 0.15685(19) 0.62668(17) 0.24194(14) 0.0191(3) Uani 1 1 d .
C4 C 0.07652(18) 0.76126(17) 0.21831(13) 0.0175(3) Uani 1 1 d .
C5 C 0.1030(2) 0.5092(2) 0.23184(17) 0.0277(4) Uani 1 1 d .
H5A H 0.0248 0.5456 0.1938 0.042 Uiso 1 1 calc R
H5B H 0.0779 0.4527 0.2981 0.042 Uiso 1 1 calc R
H5C H 0.1718 0.4544 0.1972 0.042 Uiso 1 1 calc R
C6 C 0.27871(19) 1.11840(17) 0.30568(14) 0.0201(3) Uani 1 1 d .
H6 H 0.1833 1.1106 0.3217 0.024 Uiso 1 1 calc R
C7 C 0.3365(2) 1.1521(2) 0.38609(15) 0.0240(4) Uani 1 1 d .
H7A H 0.3112 1.0923 0.452 0.029 Uiso 1 1 calc R
H7B H 0.2961 1.2468 0.3858 0.029 Uiso 1 1 calc R
C8 C 0.4916(2) 1.13534(19) 0.37205(15) 0.0229(4) Uani 1 1 d .
H8A H 0.515 1.2206 0.3273 0.027 Uiso 1 1 calc R
H8B H 0.525 1.1191 0.4372 0.027 Uiso 1 1 calc R
C9 C 0.56104(19) 1.01753(18) 0.32820(15) 0.0209(3) Uani 1 1 d .
H9 H 0.6209 0.9427 0.3733 0.025 Uiso 1 1 calc R
C10 C 0.59620(19) 1.0306(2) 0.22631(15) 0.0236(4) Uani 1 1 d .
H10 H 0.6772 0.964 0.2118 0.028 Uiso 1 1 calc R
C11 C 0.5659(2) 1.1616(2) 0.14049(16) 0.0293(4) Uani 1 1 d .
H11A H 0.5765 1.1374 0.0774 0.035 Uiso 1 1 calc R
H11B H 0.6319 1.2174 0.1356 0.035 Uiso 1 1 calc R
C12 C 0.4236(2) 1.2481(2) 0.15274(15) 0.0255(4) Uani 1 1 d .
H12A H 0.4245 1.3068 0.1949 0.031 Uiso 1 1 calc R
H12B H 0.3977 1.3076 0.0867 0.031 Uiso 1 1 calc R
C13 C 0.31911(19) 1.15837(17) 0.20061(14) 0.0203(3) Uani 1 1 d .
H13 H 0.2469 1.1717 0.1574 0.024 Uiso 1 1 calc R
C31 C 0.05938(17) 1.01010(17) 0.19095(14) 0.0174(3) Uani 1 1 d .
C32 C 0.07966(19) 1.08215(18) 0.08871(14) 0.0198(3) Uani 1 1 d .
C33 C 0.0039(2) 1.2162(2) 0.05501(16) 0.0267(4) Uani 1 1 d .
H33 H 0.0154 1.266 -0.0129 0.032 Uiso 1 1 calc R
C34 C -0.0886(2) 1.2767(2) 0.12120(19) 0.0309(4) Uani 1 1 d .
C35 C -0.1066(2) 1.2014(2) 0.22209(19) 0.0308(4) Uani 1 1 d .
H35 H -0.1681 1.2419 0.2665 0.037 Uiso 1 1 calc R
C36 C -0.03449(19) 1.0662(2) 0.25846(15) 0.0233(4) Uani 1 1 d .
C37 C 0.1809(2) 1.0179(2) 0.01738(15) 0.0265(4) Uani 1 1 d .
H37A H 0.166 1.0712 -0.0514 0.04 Uiso 1 1 calc R
H37B H 0.1705 0.9251 0.0275 0.04 Uiso 1 1 calc R
H37C H 0.2711 1.0164 0.0305 0.04 Uiso 1 1 calc R
C38 C -0.1695(3) 1.4216(2) 0.0834(3) 0.0487(7) Uani 1 1 d .
H38A H -0.208 1.4307 0.0223 0.073 Uiso 1 1 calc R
H38B H -0.1112 1.4866 0.0696 0.073 Uiso 1 1 calc R
H38C H -0.2411 1.4399 0.1342 0.073 Uiso 1 1 calc R
C39 C -0.0601(2) 0.9840(2) 0.36728(18) 0.0347(5) Uani 1 1 d .
H39A H -0.1137 1.0443 0.4052 0.052 Uiso 1 1 calc R
H39B H 0.025 0.9416 0.396 0.052 Uiso 1 1 calc R
H39C H -0.1078 0.9135 0.37 0.052 Uiso 1 1 calc R
C21 C 0.45755(17) 0.70447(16) 0.31703(13) 0.0167(3) Uani 1 1 d .
C22 C 0.46101(18) 0.68620(17) 0.42153(13) 0.0176(3) Uani 1 1 d .
C23 C 0.58789(19) 0.65590(18) 0.45815(14) 0.0202(3) Uani 1 1 d .
H23 H 0.5929 0.6409 0.5271 0.024 Uiso 1 1 calc R
C24 C 0.70739(19) 0.64747(18) 0.39415(15) 0.0214(3) Uani 1 1 d .
C25 C 0.70053(19) 0.67111(19) 0.29056(15) 0.0225(4) Uani 1 1 d .
H25 H 0.7802 0.6689 0.2475 0.027 Uiso 1 1 calc R
C26 C 0.57618(19) 0.69800(18) 0.25035(14) 0.0197(3) Uani 1 1 d .
C27 C 0.3337(2) 0.6932(2) 0.49241(15) 0.0235(4) Uani 1 1 d .
H27A H 0.3552 0.6429 0.5605 0.035 Uiso 1 1 calc R
H27B H 0.2702 0.6531 0.4729 0.035 Uiso 1 1 calc R
H27C H 0.2943 0.788 0.4891 0.035 Uiso 1 1 calc R
C28 C 0.8428(2) 0.6100(2) 0.43727(18) 0.0311(4) Uani 1 1 d .
H28A H 0.8295 0.6173 0.5054 0.047 Uiso 1 1 calc R
H28B H 0.8995 0.672 0.3962 0.047 Uiso 1 1 calc R
H28C H 0.8856 0.5168 0.4377 0.047 Uiso 1 1 calc R
C29 C 0.5699(2) 0.7133(2) 0.13976(15) 0.0287(4) Uani 1 1 d .
H29A H 0.6586 0.716 0.1046 0.043 Uiso 1 1 calc R
H29B H 0.508 0.7975 0.1107 0.043 Uiso 1 1 calc R
H29C H 0.539 0.6361 0.1336 0.043 Uiso 1 1 calc R
N2 N 0.13749(15) 0.87128(14) 0.22534(11) 0.0161(3) Uani 1 1 d .
N1 N 0.32838(15) 0.71753(14) 0.28026(11) 0.0167(3) Uani 1 1 d .
O1 O 0.36771(15) 0.48607(13) 0.29825(11) 0.0250(3) Uani 1 1 d .
O2 O -0.03990(14) 0.79610(14) 0.19171(11) 0.0254(3) Uani 1 1 d .
Rh1 Rh 0.406271(13) 0.947091(12) 0.268506(10) 0.01697(5) Uani 1 1 d .

loop_
_atom_site_aniso_label
_atom_site_aniso_U_11
_atom_site_aniso_U_22
_atom_site_aniso_U_33
_atom_site_aniso_U_23
_atom_site_aniso_U_13
_atom_site_aniso_U_12
C1 0.0151(7) 0.0137(7) 0.0173(7) -0.0064(6) -0.0002(6) -0.0012(5)
C2 0.0233(8) 0.0141(7) 0.0177(7) -0.0058(6) -0.0030(6) -0.0045(6)
C3 0.0212(8) 0.0150(7) 0.0229(8) -0.0065(6) -0.0042(7) -0.0044(6)
C4 0.0182(8) 0.0173(7) 0.0180(7) -0.0050(6) -0.0016(6) -0.0058(6)
C5 0.0283(10) 0.0198(8) 0.0401(11) -0.0110(7) -0.0101(8) -0.0067(7)
C6 0.0195(8) 0.0145(7) 0.0267(9) -0.0082(6) -0.0020(7) -0.0010(6)
C7 0.0268(9) 0.0241(8) 0.0235(9) -0.0120(7) -0.0019(7) -0.0030(7)
C8 0.0291(10) 0.0199(8) 0.0228(8) -0.0078(6) -0.0058(7) -0.0064(7)
C9 0.0197(8) 0.0167(7) 0.0279(9) -0.0064(6) -0.0061(7) -0.0041(6)
C10 0.0196(9) 0.0238(8) 0.0300(10) -0.0116(7) 0.0012(7) -0.0065(7)
C11 0.0307(11) 0.0312(10) 0.0254(9) -0.0061(8) 0.0037(8) -0.0120(8)
C12 0.0343(11) 0.0207(8) 0.0215(9) -0.0021(7) -0.0040(8) -0.0096(7)
C13 0.0236(9) 0.0137(7) 0.0241(8) -0.0056(6) -0.0067(7) -0.0013(6)
C31 0.0149(7) 0.0146(7) 0.0228(8) -0.0056(6) -0.0042(6) -0.0012(6)
C32 0.0191(8) 0.0178(7) 0.0225(8) -0.0049(6) -0.0045(6) -0.0034(6)
C33 0.0283(10) 0.0191(8) 0.0313(10) -0.0019(7) -0.0119(8) -0.0033(7)
C34 0.0254(10) 0.0166(8) 0.0494(13) -0.0087(8) -0.0121(9) 0.0030(7)
C35 0.0229(10) 0.0252(9) 0.0453(12) -0.0179(9) -0.0020(9) 0.0031(7)
C36 0.0180(8) 0.0234(8) 0.0288(9) -0.0108(7) -0.0002(7) -0.0020(6)
C37 0.0289(10) 0.0281(9) 0.0203(9) -0.0067(7) -0.0011(7) -0.0025(7)
C38 0.0413(14) 0.0204(10) 0.077(2) -0.0093(11) -0.0161(13) 0.0086(9)
C39 0.0327(11) 0.0371(11) 0.0310(11) -0.0122(9) 0.0074(9) -0.0042(9)
C21 0.0165(8) 0.0128(7) 0.0210(8) -0.0054(6) -0.0045(6) -0.0007(5)
C22 0.0205(8) 0.0136(7) 0.0194(8) -0.0061(6) -0.0026(6) -0.0027(6)
C23 0.0223(9) 0.0170(7) 0.0222(8) -0.0057(6) -0.0064(7) -0.0024(6)
C24 0.0188(8) 0.0173(7) 0.0278(9) -0.0049(6) -0.0064(7) -0.0024(6)
C25 0.0169(8) 0.0216(8) 0.0260(9) -0.0046(7) -0.0007(7) -0.0017(6)
C26 0.0199(8) 0.0171(7) 0.0211(8) -0.0057(6) -0.0033(6) -0.0007(6)
C27 0.0242(9) 0.0235(8) 0.0224(9) -0.0078(7) 0.0022(7) -0.0054(7)
C28 0.0227(10) 0.0327(10) 0.0371(11) -0.0054(8) -0.0112(8) -0.0048(8)
C29 0.0264(10) 0.0365(10) 0.0204(9) -0.0099(8) -0.0025(7) 0.0016(8)
N2 0.0160(7) 0.0132(6) 0.0191(7) -0.0051(5) -0.0027(5) -0.0020(5)
N1 0.0168(7) 0.0120(6) 0.0222(7) -0.0058(5) -0.0050(5) -0.0011(5)
O1 0.0282(7) 0.0143(6) 0.0340(7) -0.0078(5) -0.0120(6) 0.0000(5)
O2 0.0209(7) 0.0237(6) 0.0327(7) -0.0057(5) -0.0086(6) -0.0057(5)
Rh1 0.01677(8) 0.01278(7) 0.02304(8) -0.00746(5) -0.00349(5) -0.00194(5)

loop_
_atom_type_symbol
_atom_type_description
_atom_type_scat_dispersion_real
_atom_type_scat_dispersion_imag
_atom_type_scat_source
C C 0.0033 0.0016 'International Tables Vol C Tables 4.2.6.8 and 6.1.1.4'
H H 0 0 'International Tables Vol C Tables 4.2.6.8 and 6.1.1.4'
N N 0.0061 0.0033 'International Tables Vol C Tables 4.2.6.8 and 6.1.1.4'
O O 0.0106 0.006 'International Tables Vol C Tables 4.2.6.8 and 6.1.1.4'
Rh Rh -1.1178 0.9187 'International Tables Vol C Tables 4.2.6.8 and 6.1.1.4'

loop_
_geom_angle_atom_site_label_1
_geom_angle_atom_site_label_2
_geom_angle_atom_site_label_3
_geom_angle
N1 C1 N2 115.55(15)
N1 C1 Rh1 100.93(11)
N2 C1 Rh1 143.37(12)
O1 C2 C3 129.02(16)
O1 C2 N1 117.16(16)
C3 C2 N1 113.82(15)
C2 C3 C4 121.95(16)
C2 C3 C5 118.49(16)
C4 C3 C5 119.56(16)
O2 C4 C3 126.79(16)
O2 C4 N2 116.56(15)
C3 C4 N2 116.65(15)
C3 C5 H5A 109.5
C3 C5 H5B 109.5
H5A C5 H5B 109.5
C3 C5 H5C 109.5
H5A C5 H5C 109.5
H5B C5 H5C 109.5
C13 C6 C7 125.39(17)
C13 C6 Rh1 71.95(10)
C7 C6 Rh1 109.89(12)
C13 C6 H6 113.9
C7 C6 H6 113.9
Rh1 C6 H6 113.9
C6 C7 C8 113.91(16)
C6 C7 H7A 108.8
C8 C7 H7A 108.8
C6 C7 H7B 108.8
C8 C7 H7B 108.8
H7A C7 H7B 107.7
C9 C8 C7 112.56(15)
C9 C8 H8A 109.1
C7 C8 H8A 109.1
C9 C8 H8B 109.1
C7 C8 H8B 109.1
H8A C8 H8B 107.8
C10 C9 C8 124.89(17)
C10 C9 Rh1 71.35(11)
C8 C9 Rh1 109.59(12)
C10 C9 H9 114.3
C8 C9 H9 114.3
Rh1 C9 H9 114.3
C9 C10 C11 126.08(18)
C9 C10 Rh1 72.80(11)
C11 C10 Rh1 106.31(13)
C9 C10 H10 114.3
C11 C10 H10 114.3
Rh1 C10 H10 114.3
C10 C11 C12 113.83(16)
C10 C11 H11A 108.8
C12 C11 H11A 108.8
C10 C11 H11B 108.8
C12 C11 H11B 108.8
H11A C11 H11B 107.7
C13 C12 C11 111.99(16)
C13 C12 H12A 109.2
C11 C12 H12A 109.2
C13 C12 H12B 109.2
C11 C12 H12B 109.2
H12A C12 H12B 107.9
C6 C13 C12 123.95(17)
C6 C13 Rh1 68.98(10)
C12 C13 Rh1 113.63(13)
C6 C13 H13 114.1
C12 C13 H13 114.1
Rh1 C13 H13 114.1
C36 C31 C32 122.31(16)
C36 C31 N2 119.90(16)
C32 C31 N2 117.77(15)
C31 C32 C33 117.97(18)
C31 C32 C37 121.00(16)
C33 C32 C37 121.03(18)
C34 C33 C32 121.17(19)
C34 C33 H33 119.4
C32 C33 H33 119.4
C35 C34 C33 119.14(18)
C35 C34 C38 120.4(2)
C33 C34 C38 120.4(2)
C34 C35 C36 121.47(19)
C34 C35 H35 119.3
C36 C35 H35 119.3
C31 C36 C35 117.90(19)
C31 C36 C39 121.48(17)
C35 C36 C39 120.62(19)
C32 C37 H37A 109.5
C32 C37 H37B 109.5
H37A C37 H37B 109.5
C32 C37 H37C 109.5
H37A C37 H37C 109.5
H37B C37 H37C 109.5
C34 C38 H38A 109.5
C34 C38 H38B 109.5
H38A C38 H38B 109.5
C34 C38 H38C 109.5
H38A C38 H38C 109.5
H38B C38 H38C 109.5
C36 C39 H39A 109.5
C36 C39 H39B 109.5
H39A C39 H39B 109.5
C36 C39 H39C 109.5
H39A C39 H39C 109.5
H39B C39 H39C 109.5
C26 C21 C22 122.10(16)
C26 C21 N1 119.39(16)
C22 C21 N1 118.26(15)
C26 C21 Rh1 93.49(11)
C22 C21 Rh1 96.56(10)
N1 C21 Rh1 84.67(9)
C23 C22 C21 117.59(16)
C23 C22 C27 120.58(16)
C21 C22 C27 121.79(16)
C24 C23 C22 121.65(17)
C24 C23 H23 119.2
C22 C23 H23 119.2
C23 C24 C25 119.45(17)
C23 C24 C28 120.00(18)
C25 C24 C28 120.54(18)
C24 C25 C26 121.21(17)
C24 C25 H25 119.4
C26 C25 H25 119.4
C25 C26 C21 117.94(17)
C25 C26 C29 121.03(17)
C21 C26 C29 120.97(17)
C22 C27 H27A 109.5
C22 C27 H27B 109.5
H27A C27 H27B 109.5
C22 C27 H27C 109.5
H27A C27 H27C 109.5
H27B C27 H27C 109.5
C24 C28 H28A 109.5
C24 C28 H28B 109.5
H28A C28 H28B 109.5
C24 C28 H28C 109.5
H28A C28 H28C 109.5
H28B C28 H28C 109.5
C26 C29 H29A 109.5
C26 C29 H29B 109.5
H29A C29 H29B 109.5
C26 C29 H29C 109.5
H29A C29 H29C 109.5
H29B C29 H29C 109.5
C1 N2 C31 120.42(14)
C1 N2 C4 123.56(14)
C31 N2 C4 115.85(14)
C1 N1 C2 128.34(15)
C1 N1 C21 111.08(14)
C2 N1 C21 120.58(14)
C1 Rh1 C6 98.87(7)
C1 Rh1 C13 101.76(7)
C6 Rh1 C13 39.07(7)
C1 Rh1 C10 156.78(7)
C6 Rh1 C10 97.73(7)
C13 Rh1 C10 81.37(7)
C1 Rh1 C9 164.17(7)
C6 Rh1 C9 81.90(7)
C13 Rh1 C9 88.85(7)
C10 Rh1 C9 35.86(7)
C1 Rh1 C21 62.78(6)
C6 Rh1 C21 143.29(7)
C13 Rh1 C21 163.56(7)
C10 Rh1 C21 110.51(7)
C9 Rh1 C21 107.45(6)

loop_
_geom_bond_atom_site_label_1
_geom_bond_atom_site_label_2
_geom_bond_distance
C1 N1 1.338(2)
C1 N2 1.341(2)
C1 Rh1 2.0357(17)
C2 O1 1.238(2)
C2 C3 1.400(3)
C2 N1 1.431(2)
C3 C4 1.408(2)
C3 C5 1.504(2)
C4 O2 1.234(2)
C4 N2 1.460(2)
C5 H5A 0.9600
C5 H5B 0.9600
C5 H5C 0.9600
C6 C13 1.412(3)
C6 C7 1.507(3)
C6 Rh1 2.0915(17)
C6 H6 0.9800
C7 C8 1.536(3)
C7 H7A 0.9700
C7 H7B 0.9700
C8 C9 1.511(3)
C8 H8A 0.9700
C8 H8B 0.9700
C9 C10 1.379(3)
C9 Rh1 2.2483(18)
C9 H9 0.9800
C10 C11 1.509(3)
C10 Rh1 2.2299(19)
C10 H10 0.9800
C11 C12 1.526(3)
C11 H11A 0.9700
C11 H11B 0.9700
C12 C13 1.521(3)
C12 H12A 0.9700
C12 H12B 0.9700
C13 Rh1 2.1304(17)
C13 H13 0.9800
C31 C36 1.388(3)
C31 C32 1.395(2)
C31 N2 1.443(2)
C32 C33 1.396(2)
C32 C37 1.501(3)
C33 C34 1.390(3)
C33 H33 0.9300
C34 C35 1.386(3)
C34 C38 1.507(3)
C35 C36 1.396(3)
C35 H35 0.9300
C36 C39 1.506(3)
C37 H37A 0.9600
C37 H37B 0.9600
C37 H37C 0.9600
C38 H38A 0.9600
C38 H38B 0.9600
C38 H38C 0.9600
C39 H39A 0.9600
C39 H39B 0.9600
C39 H39C 0.9600
C21 C26 1.405(3)
C21 C22 1.412(2)
C21 N1 1.448(2)
C21 Rh1 2.3457(16)
C22 C23 1.394(3)
C22 C27 1.503(3)
C23 C24 1.393(3)
C23 H23 0.9300
C24 C25 1.395(3)
C24 C28 1.508(3)
C25 C26 1.397(3)
C25 H25 0.9300
C26 C29 1.507(3)
C27 H27A 0.9600
C27 H27B 0.9600
C27 H27C 0.9600
C28 H28A 0.9600
C28 H28B 0.9600
C28 H28C 0.9600
C29 H29A 0.9600
C29 H29B 0.9600
C29 H29C 0.9600
